data_4115070
loop_
_publ_author_name
'Anna S. Larsen'
'Kun Wang'
'Mark A. Lockwood'
'Gordon L. Rice'
'Tae-Jin Won'
'Scott Lovell'
'Martin Sad\'ilek'
'Franti\<sek Ture\<cek'
'James M. Mayer'

_publ_contact_author
;
    J. M. Mayer
    Department of Chemistry
    University of Washington
    Seattle, WA 98195
    USA
;
_publ_contact_author_email mayer@chem.washington.edu
_publ_section_title
;
 Hydrocarbon Oxidation by Bis-\m-oxo Manganese Dimers: Electron Transfer,
 Hydride Transfer, and Hydrogen Atom Transfer Mechanisms
;
_journal_name_full 'Journal of the American Chemical Society'
_journal_page_first 10112
_journal_page_last 10123
_journal_paper_doi 10.1021/ja020204a
_journal_volume 124
_journal_year 2002
_chemical_formula_moiety 'C24 H16 Cl2 Mn N4 O8'
_chemical_formula_sum 'C24 H16 Cl2 Mn N4 O8'
_chemical_formula_weight 614.25
_chemical_name_systematic
;                                                                               
 Mn(h1-OClO3)2(phen)2 
;
_space_group_IT_number 60
_symmetry_cell_setting orthorhombic
_symmetry_space_group_name_Hall '-P 2n 2ab'
_symmetry_space_group_name_H-M 'P b c n'
_atom_sites_solution_hydrogens geom
_atom_sites_solution_primary direct
_atom_sites_solution_secondary difmap
_audit_creation_method SHELXL-97
_cell_angle_alpha 90.00
_cell_angle_beta 90.00
_cell_angle_gamma 90.00
_cell_formula_units_Z 4
_cell_length_a 13.3940(4)
_cell_length_b 9.2276(4)
_cell_length_c 19.3499(8)
_cell_measurement_reflns_used 401
_cell_measurement_temperature 161(2)
_cell_volume 2391.54(16)
_computing_cell_refinement 'HKL SCALEPACK'
_computing_data_collection KappaCCD
_computing_data_reduction DENZO
_computing_molecular_graphics 'maXus, Xtal_GX'
_computing_publication_material 'SHELXL-97 (Sheldrick, 1997)'
_computing_structure_refinement 'SHELXL-97 (Sheldrick, 1997)'
_computing_structure_solution SIR92
_diffrn_ambient_temperature 161(2)
_diffrn_measured_fraction_theta_full 0.731
_diffrn_measured_fraction_theta_max 0.731
_diffrn_measurement_device_type 'Enraf-Nonius KappaCCD'
_diffrn_measurement_method '\f rotation'
_diffrn_radiation_monochromator graphite
_diffrn_radiation_source 'fine-focus sealed tube'
_diffrn_radiation_type MoK\a
_diffrn_radiation_wavelength 0.71070
_diffrn_reflns_av_R_equivalents 0.054
_diffrn_reflns_av_sigmaI/netI 0.0429
_diffrn_reflns_limit_h_max 14
_diffrn_reflns_limit_h_min -14
_diffrn_reflns_limit_k_max 11
_diffrn_reflns_limit_k_min -11
_diffrn_reflns_limit_l_max 23
_diffrn_reflns_limit_l_min -23
_diffrn_reflns_number 50556
_diffrn_reflns_theta_full 28.68
_diffrn_reflns_theta_max 28.68
_diffrn_reflns_theta_min 3.41
_exptl_absorpt_coefficient_mu 0.836
_exptl_absorpt_correction_T_max 'not available'
_exptl_absorpt_correction_T_min 'not available'
_exptl_absorpt_correction_type 'HKL SCALEPACK'
_exptl_crystal_colour 'light yellow'
_exptl_crystal_density_diffrn 1.706
_exptl_crystal_description prism
_exptl_crystal_F_000 1244
_exptl_crystal_size_max 0.31
_exptl_crystal_size_mid 0.21
_exptl_crystal_size_min 0.19
_refine_diff_density_max 0.662
_refine_diff_density_min -0.743
_refine_diff_density_rms 0.092
_refine_ls_extinction_method none
_refine_ls_goodness_of_fit_ref 1.131
_refine_ls_hydrogen_treatment 'H atoms riding'
_refine_ls_matrix_type full
_refine_ls_number_parameters 177
_refine_ls_number_reflns 2540
_refine_ls_number_restraints 0
_refine_ls_restrained_S_all 1.131
_refine_ls_R_factor_all 0.1076
_refine_ls_R_factor_gt 0.0722
_refine_ls_shift/su_max 0.000
_refine_ls_shift/su_mean 0.000
_refine_ls_structure_factor_coef Fsqd
_refine_ls_weighting_details 'w=1/[\s^2^(Fo^2^)+(0.0470P)^2^+9.8870P] where P=(Fo^2^+2Fc^2^)/3'
_refine_ls_weighting_scheme calc
_refine_ls_wR_factor_gt 0.1482
_refine_ls_wR_factor_ref 0.1819
_reflns_number_gt 1973
_reflns_number_total 2540
_reflns_threshold_expression >2sigma(I)
_cod_data_source_file ja020204a.cif
_cod_data_source_block Mn(h1-OClO3)2(phen)2
_cod_depositor_comments
;
The following automatic conversions were performed:

'_refine_ls_weighting_scheme' value 'calc
w=1/[\s^2^(Fo^2^)+(0.0470P)^2^+9.8870P] where P=(Fo^2^+2Fc^2^)/3' was
changed to 'calc'. New tag '_refine_ls_weighting_details' was
created. The value of the new tag was set to
'w=1/[\s^2^(Fo^2^)+(0.0470P)^2^+9.8870P] where P=(Fo^2^+2Fc^2^)/3'.

Automatic conversion script
Id: cif_fix_values 3143 2015-03-26 13:38:13Z robertas 
;
_cod_database_code 4115070

loop_
_symmetry_equiv_pos_as_xyz
'x, y, z'
'-x+1/2, -y+1/2, z+1/2'
'x+1/2, -y+1/2, -z'
'-x, y, -z+1/2'
'-x, -y, -z'
'x-1/2, y-1/2, -z-1/2'
'-x-1/2, y-1/2, z'
'x, -y, z-1/2'

loop_
_atom_site_label
_atom_site_type_symbol
_atom_site_fract_x
_atom_site_fract_y
_atom_site_fract_z
_atom_site_U_iso_or_equiv
_atom_site_adp_type
_atom_site_occupancy
_atom_site_calc_flag
_atom_site_refinement_flags
C1 C 0.5924(4) -0.0140(5) 0.1399(3) 0.0432(12) Uani 1 d .
H1 H 0.6564 0.0071 0.1688 0.048 Uiso 1 d R
C2 C 0.5921(4) -0.1148(6) 0.0863(3) 0.0493(13) Uani 1 d .
H2 H 0.6597 -0.1771 0.0790 0.054 Uiso 1 d R
C3 C 0.5035(5) -0.1469(6) 0.0547(3) 0.0516(14) Uani 1 d .
H3 H 0.4966 -0.2265 0.0152 0.057 Uiso 1 d R
C4 C 0.4148(4) -0.0786(6) 0.0766(3) 0.0438(12) Uani 1 d .
C5 C 0.3189(5) -0.1062(6) 0.0462(3) 0.0540(15) Uani 1 d .
H5 H 0.3151 -0.1688 0.0034 0.059 Uiso 1 d R
C6 C 0.2358(4) -0.0430(6) 0.0712(3) 0.0528(14) Uani 1 d .
H6 H 0.1742 -0.0583 0.0506 0.058 Uiso 1 d R
C7 C 0.2401(4) 0.0525(6) 0.1294(3) 0.0427(12) Uani 1 d .
C8 C 0.1542(4) 0.1145(6) 0.1595(3) 0.0485(13) Uani 1 d .
H8 H 0.0805 0.1021 0.1373 0.053 Uiso 1 d R
C9 C 0.1643(4) 0.2047(6) 0.2151(3) 0.0500(13) Uani 1 d .
H9 H 0.1056 0.2466 0.2451 0.055 Uiso 1 d R
C10 C 0.2593(4) 0.2361(6) 0.2402(3) 0.0484(13) Uani 1 d .
H10 H 0.2715 0.3181 0.2837 0.053 Uiso 1 d R
C11 C 0.3334(4) 0.0863(5) 0.1591(3) 0.0374(11) Uani 1 d .
C12 C 0.4218(4) 0.0194(5) 0.1322(3) 0.0370(11) Uani 1 d .
Cl1 Cl 0.59216(10) 0.41516(14) 0.11736(7) 0.0449(4) Uani 1 d .
N1 N 0.5106(3) 0.0510(4) 0.1636(2) 0.0383(9) Uani 1 d .
N2 N 0.3424(3) 0.1792(4) 0.2133(2) 0.0394(10) Uani 1 d .
O1 O 0.5518(3) 0.3962(4) 0.1865(2) 0.0574(11) Uani 1 d .
O2 O 0.6638(3) 0.3059(5) 0.1029(2) 0.0614(11) Uani 1 d .
O3 O 0.6372(7) 0.5510(5) 0.1166(4) 0.145(3) Uani 1 d .
O4 O 0.5159(5) 0.4061(11) 0.0700(3) 0.171(4) Uani 1 d .
Mn1 Mn 0.5000 0.21275(11) 0.2500 0.0373(3) Uani 1 d S

loop_
_atom_site_aniso_label
_atom_site_aniso_U_11
_atom_site_aniso_U_22
_atom_site_aniso_U_33
_atom_site_aniso_U_23
_atom_site_aniso_U_13
_atom_site_aniso_U_12
C1 0.044(3) 0.034(3) 0.052(3) 0.002(2) 0.001(2) 0.002(2)
C2 0.051(3) 0.035(3) 0.061(4) 0.002(3) 0.007(3) 0.003(2)
C3 0.064(4) 0.040(3) 0.050(3) -0.002(2) 0.007(3) -0.001(3)
C4 0.056(3) 0.034(3) 0.042(3) 0.001(2) -0.002(2) -0.006(2)
C5 0.068(4) 0.051(3) 0.044(3) -0.009(3) -0.008(3) -0.015(3)
C6 0.048(3) 0.054(3) 0.056(3) 0.004(3) -0.012(3) -0.011(3)
C7 0.043(3) 0.036(3) 0.049(3) 0.010(2) -0.010(2) -0.006(2)
C8 0.040(3) 0.045(3) 0.061(4) 0.008(3) -0.008(3) -0.003(2)
C9 0.034(3) 0.059(3) 0.057(3) 0.006(3) 0.000(2) 0.005(2)
C10 0.040(3) 0.051(3) 0.054(3) 0.003(3) -0.002(2) 0.005(2)
C11 0.040(3) 0.032(2) 0.040(3) 0.006(2) -0.006(2) 0.000(2)
C12 0.044(3) 0.029(2) 0.038(3) 0.005(2) -0.004(2) -0.004(2)
Cl1 0.0546(8) 0.0379(7) 0.0421(7) 0.0008(5) -0.0038(6) 0.0083(6)
N1 0.038(2) 0.033(2) 0.044(2) 0.0033(18) -0.0024(18) 0.0025(17)
N2 0.038(2) 0.039(2) 0.040(2) 0.0032(19) -0.0049(18) 0.0029(18)
O1 0.069(3) 0.042(2) 0.061(2) 0.0079(19) 0.026(2) 0.0065(19)
O2 0.063(3) 0.056(2) 0.065(3) 0.003(2) 0.014(2) 0.023(2)
O3 0.266(9) 0.042(3) 0.126(5) -0.016(3) 0.108(6) -0.048(4)
O4 0.104(5) 0.315(11) 0.093(4) -0.111(6) -0.063(4) 0.126(6)
Mn1 0.0342(6) 0.0337(6) 0.0439(6) 0.000 -0.0044(5) 0.000

loop_
_atom_type_symbol
_atom_type_description
_atom_type_scat_dispersion_real
_atom_type_scat_dispersion_imag
_atom_type_scat_source
C C 0.0033 0.0016 'International Tables Vol C Tables 4.2.6.8 and 6.1.1.4'
H H 0.0000 0.0000 'International Tables Vol C Tables 4.2.6.8 and 6.1.1.4'
Cl Cl 0.1484 0.1585 'International Tables Vol C Tables 4.2.6.8 and 6.1.1.4'
Mn Mn 0.3368 0.7283 'International Tables Vol C Tables 4.2.6.8 and 6.1.1.4'
N N 0.0061 0.0033 'International Tables Vol C Tables 4.2.6.8 and 6.1.1.4'
O O 0.0106 0.0060 'International Tables Vol C Tables 4.2.6.8 and 6.1.1.4'

loop_
_geom_angle_atom_site_label_1
_geom_angle_atom_site_label_2
_geom_angle_atom_site_label_3
_geom_angle
_geom_angle_site_symmetry_1
_geom_angle_site_symmetry_3
N1 C1 C2 123.7(5) . .
C3 C2 C1 118.7(5) . .
C2 C3 C4 120.0(5) . .
C12 C4 C3 117.5(5) . .
C12 C4 C5 119.0(5) . .
C3 C4 C5 123.5(5) . .
C6 C5 C4 121.1(5) . .
C5 C6 C7 121.0(5) . .
C8 C7 C11 117.7(5) . .
C8 C7 C6 122.8(5) . .
C11 C7 C6 119.5(5) . .
C9 C8 C7 119.4(5) . .
C8 C9 C10 119.5(5) . .
N2 C10 C9 122.9(5) . .
N2 C11 C7 122.1(5) . .
N2 C11 C12 118.6(4) . .
C7 C11 C12 119.3(5) . .
N1 C12 C4 122.2(5) . .
N1 C12 C11 117.8(4) . .
C4 C12 C11 120.0(4) . .
O4 Cl1 O3 111.7(6) . .
O4 Cl1 O2 109.1(3) . .
O3 Cl1 O2 110.2(4) . .
O4 Cl1 O1 109.3(4) . .
O3 Cl1 O1 106.2(3) . .
O2 Cl1 O1 110.3(2) . .
C1 N1 C12 117.9(4) . .
C1 N1 Mn1 127.4(3) . .
C12 N1 Mn1 114.7(3) . .
C10 N2 C11 118.3(4) . .
C10 N2 Mn1 127.2(4) . .
C11 N2 Mn1 114.4(3) . .
Cl1 O1 Mn1 136.3(2) . .
O1 Mn1 O1 79.6(2) 4_655 .
O1 Mn1 N1 160.97(15) 4_655 .
O1 Mn1 N1 94.32(15) . .
O1 Mn1 N1 94.32(15) 4_655 4_655
O1 Mn1 N1 160.97(15) . 4_655
N1 Mn1 N1 96.7(2) . 4_655
O1 Mn1 N2 89.20(16) 4_655 .
O1 Mn1 N2 103.02(16) . .
N1 Mn1 N2 74.49(15) . .
N1 Mn1 N2 94.85(15) 4_655 .
O1 Mn1 N2 103.02(16) 4_655 4_655
O1 Mn1 N2 89.20(16) . 4_655
N1 Mn1 N2 94.85(15) . 4_655
N1 Mn1 N2 74.49(15) 4_655 4_655
N2 Mn1 N2 164.2(2) . 4_655

loop_
_geom_bond_atom_site_label_1
_geom_bond_atom_site_label_2
_geom_bond_distance
_geom_bond_site_symmetry_2
C1 N1 1.330(6) .
C1 C2 1.393(8) .
C2 C3 1.368(8) .
C3 C4 1.410(8) .
C4 C12 1.409(7) .
C4 C5 1.435(8) .
C5 C6 1.346(8) .
C6 C7 1.432(8) .
C7 C8 1.410(8) .
C7 C11 1.411(7) .
C8 C9 1.366(8) .
C9 C10 1.393(8) .
C10 N2 1.336(7) .
C11 N2 1.360(6) .
C11 C12 1.432(7) .
C12 N1 1.366(6) .
Cl1 O4 1.375(5) .
Cl1 O3 1.391(5) .
Cl1 O2 1.420(4) .
Cl1 O1 1.454(4) .
N1 Mn1 2.246(4) .
N2 Mn1 2.248(4) .
O1 Mn1 2.203(4) .
Mn1 O1 2.203(4) 4_655
Mn1 N1 2.246(4) 4_655
Mn1 N2 2.248(4) 4_655

loop_
_geom_torsion_atom_site_label_1
_geom_torsion_atom_site_label_2
_geom_torsion_atom_site_label_3
_geom_torsion_atom_site_label_4
_geom_torsion
_geom_torsion_site_symmetry_4
N1 C1 C2 C3 1.8(8) .
C1 C2 C3 C4 -0.2(8) .
C2 C3 C4 C12 -1.3(8) .
C2 C3 C4 C5 -180.0(5) .
C12 C4 C5 C6 -1.8(8) .
C3 C4 C5 C6 176.9(6) .
C4 C5 C6 C7 -0.7(9) .
C5 C6 C7 C8 -176.5(5) .
C5 C6 C7 C11 3.0(8) .
C11 C7 C8 C9 0.5(8) .
C6 C7 C8 C9 179.9(5) .
C7 C8 C9 C10 1.3(9) .
C8 C9 C10 N2 -1.5(9) .
C8 C7 C11 N2 -2.3(7) .
C6 C7 C11 N2 178.3(5) .
C8 C7 C11 C12 176.8(5) .
C6 C7 C11 C12 -2.7(7) .
C3 C4 C12 N1 1.4(8) .
C5 C4 C12 N1 -179.9(5) .
C3 C4 C12 C11 -176.7(5) .
C5 C4 C12 C11 2.0(7) .
N2 C11 C12 N1 1.1(7) .
C7 C11 C12 N1 -178.0(4) .
N2 C11 C12 C4 179.3(4) .
C7 C11 C12 C4 0.2(7) .
C2 C1 N1 C12 -1.7(8) .
C2 C1 N1 Mn1 179.2(4) .
C4 C12 N1 C1 0.1(7) .
C11 C12 N1 C1 178.2(4) .
C4 C12 N1 Mn1 179.3(4) .
C11 C12 N1 Mn1 -2.6(5) .
C9 C10 N2 C11 -0.2(8) .
C9 C10 N2 Mn1 -177.7(4) .
C7 C11 N2 C10 2.1(7) .
C12 C11 N2 C10 -177.0(5) .
C7 C11 N2 Mn1 180.0(4) .
C12 C11 N2 Mn1 0.9(6) .
O4 Cl1 O1 Mn1 76.9(6) .
O3 Cl1 O1 Mn1 -162.4(5) .
O2 Cl1 O1 Mn1 -43.0(5) .
Cl1 O1 Mn1 O1 -169.2(5) 4_655
Cl1 O1 Mn1 N1 -7.4(4) .
Cl1 O1 Mn1 N1 118.0(5) 4_655
Cl1 O1 Mn1 N2 -82.5(4) .
Cl1 O1 Mn1 N2 87.4(4) 4_655
C1 N1 Mn1 O1 149.5(4) 4_655
C12 N1 Mn1 O1 -29.7(6) 4_655
C1 N1 Mn1 O1 79.0(4) .
C12 N1 Mn1 O1 -100.1(3) .
C1 N1 Mn1 N1 -85.5(4) 4_655
C12 N1 Mn1 N1 95.4(3) 4_655
C1 N1 Mn1 N2 -178.7(4) .
C12 N1 Mn1 N2 2.2(3) .
C1 N1 Mn1 N2 -10.6(4) 4_655
C12 N1 Mn1 N2 170.3(3) 4_655
C10 N2 Mn1 O1 -13.9(4) 4_655
C11 N2 Mn1 O1 168.5(3) 4_655
C10 N2 Mn1 O1 -93.1(4) .
C11 N2 Mn1 O1 89.3(3) .
C10 N2 Mn1 N1 176.0(5) .
C11 N2 Mn1 N1 -1.6(3) .
C10 N2 Mn1 N1 80.4(4) 4_655
C11 N2 Mn1 N1 -97.3(3) 4_655
C10 N2 Mn1 N2 127.1(4) 4_655
C11 N2 Mn1 N2 -50.5(3) 4_655
